data_4502694
loop_
_publ_author_name
'Keene, Tony D.'
'Zimmermann, Iwan'
'Neels, Antonia'
'Sereda, Olha'
'Hauser, J\"urg'
'Liu, Shi-Xia'
'Decurtins, Silvio'

_publ_section_title
;
 Crystal Engineering of a Series of Arylammonium Copper(II) Malonates
;
_journal_issue 4
_journal_name_full 'Crystal Growth &amp; Design'
_journal_page_first 1854
_journal_paper_doi 10.1021/cg9015349
_journal_volume 10
_journal_year 2010
_chemical_formula_moiety 'C8 H14 N2, C6 H6 Cu O9, 2(H2 O)'
_chemical_formula_sum 'C14 H24 Cu N2 O11'
_chemical_formula_weight 459.89
_chemical_melting_point ?
_chemical_name_common
;
 [daxH2][Cu(II)(mal)2(H2O)].2H2O
;
_chemical_name_systematic
;
 [daxH2][Cu(II)(mal)2(H2O)].2H2O
;
_space_group_IT_number 14
_symmetry_cell_setting monoclinic
_symmetry_Int_Tables_number 14
_symmetry_space_group_name_Hall '-P 2yn'
_symmetry_space_group_name_H-M 'P 1 21/n 1'
_atom_sites_solution_hydrogens geom
_atom_sites_solution_primary direct
_atom_sites_solution_secondary difmap
_audit_creation_method SHELXL-97
_cell_angle_alpha 90.00
_cell_angle_beta 93.871(11)
_cell_angle_gamma 90.00
_cell_formula_units_Z 4
_cell_length_a 8.4845(8)
_cell_length_b 8.2544(4)
_cell_length_c 26.994(2)
_cell_measurement_reflns_used 8000
_cell_measurement_temperature 173(2)
_cell_measurement_theta_max 52.0
_cell_measurement_theta_min 4.6
_cell_volume 1886.2(2)
_computing_cell_refinement 'X-Area V1.35'
_computing_data_collection 'X-Area V1.35 (Stoe & Cie, 2006)'
_computing_data_reduction 'X-RED32 V1.31 (Stoe & Cie, 2006)'
_computing_molecular_graphics 'DIAMOND 2.1a  (Brandenberg, 1999)'
_computing_publication_material SHELXL-97
_computing_structure_refinement 'SHELXL-97 (Sheldrick, 1997)'
_computing_structure_solution 'SIR92 (Altomare, 1994)'
_diffrn_ambient_temperature 173(2)
_diffrn_detector_area_resol_mean 6.67
_diffrn_measured_fraction_theta_full 0.992
_diffrn_measured_fraction_theta_max 0.992
_diffrn_measurement_device_type 'STOE IPDS-2'
_diffrn_measurement_method 'phi + omega scans'
_diffrn_radiation_monochromator 'plane graphite'
_diffrn_radiation_source
;
 sealed X-ray tube, 12 x 0.4 mm long-fine focus
;
_diffrn_radiation_type MoK\a
_diffrn_radiation_wavelength 0.71073
_diffrn_reflns_av_R_equivalents 0.0453
_diffrn_reflns_av_sigmaI/netI 0.0436
_diffrn_reflns_limit_h_max 10
_diffrn_reflns_limit_h_min -10
_diffrn_reflns_limit_k_max 9
_diffrn_reflns_limit_k_min -10
_diffrn_reflns_limit_l_max 33
_diffrn_reflns_limit_l_min -33
_diffrn_reflns_number 14213
_diffrn_reflns_theta_full 26.04
_diffrn_reflns_theta_max 26.04
_diffrn_reflns_theta_min 2.47
_exptl_absorpt_coefficient_mu 1.220
_exptl_absorpt_correction_T_max 0.5178
_exptl_absorpt_correction_T_min 0.4165
_exptl_absorpt_correction_type multi-scan
_exptl_absorpt_process_details
;
[c.f. r.h. blessing, acta cryst. (1995), a51, 33-38]
;
_exptl_crystal_colour blue
_exptl_crystal_density_diffrn 1.619
_exptl_crystal_density_method 'not measured'
_exptl_crystal_description block
_exptl_crystal_F_000 956
_exptl_crystal_size_max 0.60
_exptl_crystal_size_mid 0.45
_exptl_crystal_size_min 0.40
_refine_diff_density_max 0.337
_refine_diff_density_min -0.358
_refine_diff_density_rms 0.062
_refine_ls_extinction_coef 0.0122(6)
_refine_ls_extinction_expression Fc^*^=kFc[1+0.001xFc^2^\l^3^/sin(2\q)]^-1/4^
_refine_ls_extinction_method SHELXL
_refine_ls_goodness_of_fit_ref 0.934
_refine_ls_hydrogen_treatment mixed
_refine_ls_matrix_type full
_refine_ls_number_parameters 272
_refine_ls_number_reflns 3697
_refine_ls_number_restraints 9
_refine_ls_restrained_S_all 0.932
_refine_ls_R_factor_all 0.0397
_refine_ls_R_factor_gt 0.0259
_refine_ls_shift/su_max 0.000
_refine_ls_shift/su_mean 0.000
_refine_ls_structure_factor_coef Fsqd
_refine_ls_weighting_details 'w=1/[\s^2^(Fo^2^)+(0.0348P)^2^] where P=(Fo^2^+2Fc^2^)/3'
_refine_ls_weighting_scheme calc
_refine_ls_wR_factor_gt 0.0581
_refine_ls_wR_factor_ref 0.0605
_reflns_number_gt 2811
_reflns_number_total 3697
_reflns_threshold_expression >2sigma(I)
_cod_data_source_file cg9015349_si_010.cif
_cod_data_source_block dax
_cod_depositor_comments
;
The following automatic conversions were performed:

'_chemical_melting_point' value 'n/a' was changed to '?' - the value
is undefined or not given.

Automatic conversion script
Id: cif_fix_values 1715 2011-07-08 13:25:40Z adriana 
;
_cod_original_cell_volume 1886.2(3)
_cod_original_sg_symbol_H-M 'P 21/n'
_cod_database_code 4502694

loop_
_symmetry_equiv_pos_as_xyz
'x, y, z'
'-x+1/2, y+1/2, -z+1/2'
'-x, -y, -z'
'x-1/2, -y-1/2, z-1/2'

loop_
_atom_site_label
_atom_site_type_symbol
_atom_site_fract_x
_atom_site_fract_y
_atom_site_fract_z
_atom_site_U_iso_or_equiv
_atom_site_adp_type
_atom_site_occupancy
_atom_site_symmetry_multiplicity
_atom_site_calc_flag
_atom_site_refinement_flags
Cu1 Cu 0.33019(3) 0.34895(3) 0.159298(8) 0.01438(9) Uani 1 1 d .
O7 O 0.40645(16) 0.47779(16) 0.21744(5) 0.0169(3) Uani 1 1 d .
O3 O 0.28212(16) 0.55410(16) 0.12646(5) 0.0182(3) Uani 1 1 d .
O5 O 0.42905(16) 0.15466(16) 0.18710(5) 0.0182(3) Uani 1 1 d .
O1 O 0.29548(16) 0.23012(16) 0.09723(5) 0.0176(3) Uani 1 1 d .
O8 O 0.48950(19) 0.50281(17) 0.29647(5) 0.0260(3) Uani 1 1 d .
O4 O 0.15837(17) 0.70080(17) 0.06772(5) 0.0223(3) Uani 1 1 d .
O1W O 0.08697(17) 0.31098(17) 0.18176(5) 0.0226(3) Uani 1 1 d D
O6 O 0.53225(17) 0.00777(16) 0.24938(5) 0.0210(3) Uani 1 1 d .
O2 O 0.16496(18) 0.18987(17) 0.02439(5) 0.0251(3) Uani 1 1 d .
O2W O 0.95593(19) 0.9487(2) 0.10116(5) 0.0299(4) Uani 1 1 d D
O3W O 0.40596(17) 0.91155(17) 0.09201(6) 0.0237(3) Uani 1 1 d D
C6 C 0.4331(2) 0.4210(2) 0.26133(7) 0.0156(4) Uani 1 1 d .
C4 C 0.4558(2) 0.1285(2) 0.23297(7) 0.0154(4) Uani 1 1 d .
C1 C 0.1926(2) 0.2696(2) 0.06280(7) 0.0163(4) Uani 1 1 d .
C5 C 0.3922(2) 0.2450(2) 0.27012(7) 0.0170(4) Uani 1 1 d .
H5A H 0.4335 0.2144 0.3032 0.020 Uiso 1 1 calc R
H5B H 0.2782 0.2343 0.2690 0.020 Uiso 1 1 calc R
C2 C 0.0949(2) 0.4212(2) 0.06949(7) 0.0178(4) Uani 1 1 d .
H2A H 0.0414 0.4487 0.0377 0.021 Uiso 1 1 calc R
H2B H 0.0142 0.3962 0.0921 0.021 Uiso 1 1 calc R
C3 C 0.1851(2) 0.5684(2) 0.08895(7) 0.0161(4) Uani 1 1 d .
C17 C 0.7051(2) 0.4147(3) 0.14883(8) 0.0207(4) Uani 1 1 d .
H17 H 0.7192 0.3955 0.1828 0.025 Uiso 1 1 calc R
C18 C 0.6991(2) 0.5727(2) 0.13143(8) 0.0198(4) Uani 1 1 d .
C13 C 0.6704(2) 0.3111(3) 0.06557(7) 0.0192(4) Uani 1 1 d .
C15 C 0.6904(2) 0.2853(3) 0.11636(8) 0.0205(4) Uani 1 1 d .
H15 H 0.6938 0.1800 0.1287 0.025 Uiso 1 1 calc R
C16 C 0.6821(2) 0.5992(3) 0.08037(8) 0.0236(5) Uani 1 1 d .
H16 H 0.6803 0.7044 0.0680 0.028 Uiso 1 1 calc R
N20 N 0.54356(19) 0.7686(2) 0.17690(6) 0.0179(4) Uani 1 1 d .
H20A H 0.5502 0.8508 0.1983 0.027 Uiso 1 1 calc R
H20B H 0.4897 0.6878 0.1896 0.027 Uiso 1 1 calc R
H20C H 0.4941 0.8010 0.1485 0.027 Uiso 1 1 calc R
N11 N 0.8102(2) 0.1060(2) 0.01865(6) 0.0189(4) Uani 1 1 d .
H11A H 0.7970 0.0229 -0.0022 0.028 Uiso 1 1 calc R
H11B H 0.8629 0.0731 0.0465 0.028 Uiso 1 1 calc R
H11C H 0.8646 0.1838 0.0046 0.028 Uiso 1 1 calc R
C19 C 0.7045(2) 0.7119(3) 0.16747(8) 0.0248(5) Uani 1 1 d .
H19A H 0.7588 0.6782 0.1985 0.030 Uiso 1 1 calc R
H19B H 0.7637 0.8006 0.1542 0.030 Uiso 1 1 calc R
C12 C 0.6532(2) 0.1700(3) 0.03051(8) 0.0242(5) Uani 1 1 d .
H12A H 0.5934 0.0848 0.0454 0.029 Uiso 1 1 calc R
H12B H 0.5950 0.2038 0.0001 0.029 Uiso 1 1 calc R
C14 C 0.6679(2) 0.4693(3) 0.04793(8) 0.0238(5) Uani 1 1 d .
H14 H 0.6566 0.4881 0.0139 0.029 Uiso 1 1 calc R
H1W H 0.054(2) 0.2160(9) 0.1917(7) 0.029 Uiso 1 1 d D
H2W H 0.041(2) 0.3827(14) 0.2001(7) 0.029 Uiso 1 1 d D
H3W H 1.012(2) 0.8650(17) 0.0925(6) 0.029 Uiso 1 1 d D
H4W H 0.988(2) 0.969(2) 0.1322(3) 0.029 Uiso 1 1 d D
H5W H 0.3238(12) 0.8482(16) 0.0855(8) 0.029 Uiso 1 1 d D
H6W H 0.3666(18) 1.0083(9) 0.0971(9) 0.029 Uiso 1 1 d D

loop_
_atom_site_aniso_label
_atom_site_aniso_U_11
_atom_site_aniso_U_22
_atom_site_aniso_U_33
_atom_site_aniso_U_23
_atom_site_aniso_U_13
_atom_site_aniso_U_12
Cu1 0.02015(13) 0.01031(13) 0.01221(12) -0.00046(10) -0.00243(8) 0.00090(10)
O7 0.0245(7) 0.0110(7) 0.0146(7) 0.0016(6) -0.0021(6) 0.0004(6)
O3 0.0241(7) 0.0138(7) 0.0158(7) 0.0007(6) -0.0056(6) -0.0014(6)
O5 0.0269(7) 0.0146(7) 0.0127(6) -0.0018(6) -0.0017(5) 0.0036(6)
O1 0.0222(7) 0.0140(7) 0.0159(7) -0.0020(6) -0.0037(6) 0.0041(6)
O8 0.0450(9) 0.0162(8) 0.0155(7) -0.0041(6) -0.0072(7) 0.0012(7)
O4 0.0315(8) 0.0136(7) 0.0209(7) 0.0038(6) -0.0048(6) 0.0031(6)
O1W 0.0241(8) 0.0155(7) 0.0291(8) -0.0015(6) 0.0086(6) -0.0015(6)
O6 0.0309(8) 0.0137(7) 0.0178(7) 0.0029(6) -0.0013(6) 0.0061(6)
O2 0.0388(9) 0.0183(8) 0.0167(7) -0.0060(6) -0.0087(6) 0.0027(7)
O2W 0.0409(9) 0.0295(9) 0.0187(7) -0.0035(7) -0.0013(7) 0.0107(7)
O3W 0.0284(8) 0.0145(7) 0.0277(8) -0.0045(6) -0.0017(7) 0.0014(6)
C6 0.0170(10) 0.0144(10) 0.0154(10) -0.0007(8) 0.0020(8) 0.0044(8)
C4 0.0168(9) 0.0124(10) 0.0171(9) -0.0001(8) 0.0013(8) -0.0025(8)
C1 0.0198(10) 0.0124(10) 0.0167(10) 0.0013(8) 0.0012(8) -0.0022(8)
C5 0.0248(11) 0.0131(10) 0.0133(9) 0.0001(8) 0.0022(8) 0.0011(8)
C2 0.0198(10) 0.0169(10) 0.0161(9) -0.0008(8) -0.0044(8) 0.0007(8)
C3 0.0178(10) 0.0160(11) 0.0151(9) -0.0009(8) 0.0043(8) 0.0015(8)
C17 0.0171(10) 0.0263(11) 0.0190(10) -0.0023(9) 0.0030(8) 0.0026(9)
C18 0.0125(9) 0.0211(11) 0.0258(11) -0.0060(9) 0.0021(8) 0.0023(8)
C13 0.0123(9) 0.0243(11) 0.0214(10) -0.0069(9) 0.0038(8) 0.0004(8)
C15 0.0206(10) 0.0182(10) 0.0235(11) -0.0004(9) 0.0069(9) 0.0009(9)
C16 0.0241(11) 0.0189(11) 0.0279(11) 0.0002(9) 0.0020(9) 0.0037(9)
N20 0.0212(9) 0.0141(8) 0.0186(8) -0.0035(7) 0.0024(7) -0.0005(7)
N11 0.0252(9) 0.0146(8) 0.0171(8) -0.0032(7) 0.0022(7) 0.0001(7)
C19 0.0179(10) 0.0255(12) 0.0308(12) -0.0101(10) -0.0007(9) 0.0018(9)
C12 0.0192(10) 0.0278(12) 0.0257(11) -0.0088(10) 0.0028(8) -0.0032(9)
C14 0.0232(11) 0.0301(12) 0.0185(10) 0.0001(9) 0.0030(8) 0.0040(9)

loop_
_atom_type_symbol
_atom_type_description
_atom_type_scat_dispersion_real
_atom_type_scat_dispersion_imag
_atom_type_scat_source
C C 0.0033 0.0016 'International Tables Vol C Tables 4.2.6.8 and 6.1.1.4'
H H 0.0000 0.0000 'International Tables Vol C Tables 4.2.6.8 and 6.1.1.4'
Cu Cu 0.3201 1.2651 'International Tables Vol C Tables 4.2.6.8 and 6.1.1.4'
N N 0.0061 0.0033 'International Tables Vol C Tables 4.2.6.8 and 6.1.1.4'
O O 0.0106 0.0060 'International Tables Vol C Tables 4.2.6.8 and 6.1.1.4'

loop_
_geom_angle_atom_site_label_1
_geom_angle_atom_site_label_2
_geom_angle_atom_site_label_3
_geom_angle
O5 Cu1 O3 166.11(6)
O5 Cu1 O1 87.29(5)
O3 Cu1 O1 91.81(6)
O5 Cu1 O7 91.60(6)
O3 Cu1 O7 86.59(5)
O1 Cu1 O7 168.77(6)
O5 Cu1 O1W 99.44(6)
O3 Cu1 O1W 94.45(6)
O1 Cu1 O1W 94.29(6)
O7 Cu1 O1W 96.92(6)
C6 O7 Cu1 124.61(12)
C3 O3 Cu1 123.46(13)
C4 O5 Cu1 124.47(12)
C1 O1 Cu1 123.73(12)
Cu1 O1W H1W 122.1(13)
Cu1 O1W H2W 121.2(13)
H1W O1W H2W 105.44(17)
H3W O2W H4W 105.42(17)
H5W O3W H6W 105.44(17)
O8 C6 O7 123.08(18)
O8 C6 C5 119.03(17)
O7 C6 C5 117.89(17)
O6 C4 O5 122.49(18)
O6 C4 C5 118.00(17)
O5 C4 C5 119.50(17)
O2 C1 O1 123.84(18)
O2 C1 C2 117.65(17)
O1 C1 C2 118.49(17)
C4 C5 C6 114.13(15)
C4 C5 H5A 108.7
C6 C5 H5A 108.7
C4 C5 H5B 108.7
C6 C5 H5B 108.7
H5A C5 H5B 107.6
C3 C2 C1 115.84(16)
C3 C2 H2A 108.3
C1 C2 H2A 108.3
C3 C2 H2B 108.3
C1 C2 H2B 108.3
H2A C2 H2B 107.4
O4 C3 O3 122.49(18)
O4 C3 C2 118.19(17)
O3 C3 C2 119.31(17)
C15 C17 C18 120.82(19)
C15 C17 H17 119.6
C18 C17 H17 119.6
C17 C18 C16 118.82(19)
C17 C18 C19 120.06(19)
C16 C18 C19 121.1(2)
C15 C13 C14 118.77(19)
C15 C13 C12 120.28(19)
C14 C13 C12 120.95(19)
C17 C15 C13 120.6(2)
C17 C15 H15 119.7
C13 C15 H15 119.7
C14 C16 C18 120.2(2)
C14 C16 H16 119.9
C18 C16 H16 119.9
C19 N20 H20A 109.5
C19 N20 H20B 109.5
H20A N20 H20B 109.5
C19 N20 H20C 109.5
H20A N20 H20C 109.5
H20B N20 H20C 109.5
C12 N11 H11A 109.5
C12 N11 H11B 109.5
H11A N11 H11B 109.5
C12 N11 H11C 109.5
H11A N11 H11C 109.5
H11B N11 H11C 109.5
N20 C19 C18 111.34(16)
N20 C19 H19A 109.4
C18 C19 H19A 109.4
N20 C19 H19B 109.4
C18 C19 H19B 109.4
H19A C19 H19B 108.0
N11 C12 C13 111.13(16)
N11 C12 H12A 109.4
C13 C12 H12A 109.4
N11 C12 H12B 109.4
C13 C12 H12B 109.4
H12A C12 H12B 108.0
C16 C14 C13 120.82(19)
C16 C14 H14 119.6
C13 C14 H14 119.6

loop_
_geom_bond_atom_site_label_1
_geom_bond_atom_site_label_2
_geom_bond_distance
Cu1 O5 1.9375(14)
Cu1 O3 1.9418(13)
Cu1 O1 1.9467(13)
Cu1 O7 1.9687(13)
Cu1 O1W 2.2121(14)
O7 C6 1.280(2)
O3 C3 1.266(2)
O5 C4 1.262(2)
O1 C1 1.274(2)
O8 C6 1.234(2)
O4 C3 1.248(2)
O1W H1W 0.8798(10)
O1W H2W 0.8798(10)
O6 C4 1.254(2)
O2 C1 1.237(2)
O2W H3W 0.8799(10)
O2W H4W 0.8798(10)
O3W H5W 0.8798(10)
O3W H6W 0.8798(10)
C6 C5 1.516(3)
C4 C5 1.515(3)
C1 C2 1.518(3)
C5 H5A 0.9700
C5 H5B 0.9700
C2 C3 1.512(3)
C2 H2A 0.9700
C2 H2B 0.9700
C17 C15 1.382(3)
C17 C18 1.386(3)
C17 H17 0.9300
C18 C16 1.393(3)
C18 C19 1.505(3)
C13 C15 1.387(3)
C13 C14 1.389(3)
C13 C12 1.502(3)
C15 H15 0.9300
C16 C14 1.385(3)
C16 H16 0.9300
N20 C19 1.481(2)
N20 H20A 0.8900
N20 H20B 0.8900
N20 H20C 0.8900
N11 C12 1.488(3)
N11 H11A 0.8900
N11 H11B 0.8900
N11 H11C 0.8900
C19 H19A 0.9700
C19 H19B 0.9700
C12 H12A 0.9700
C12 H12B 0.9700
C14 H14 0.9300
